data_2011825
loop_
_publ_author_name
'Ng, Seik Weng'
'Chantrapromma, Suchada'
'Razak, Ibrahim Abdul'
'Fun, Hoong-Kun'

_publ_section_title
;
 Bis(dicyclohexylammonium 3-thienylacetate)
;
_journal_issue 3
_journal_name_full 'Acta Crystallographica Section C'
_journal_page_first 291
_journal_page_last 292
_journal_paper_doi 10.1107/S0108270100019326
_journal_volume 57
_journal_year 2001
_chemical_formula_moiety '2C12 H24 N, 2C6 H5 O2 S'
_chemical_formula_sum 'C36 H58 N2 O4 S2'
_chemical_formula_weight 646.96
_chemical_name_systematic
;
 Bis(dicyclohexylammonium 3-thienylacetate)
;
_space_group_IT_number 2
_symmetry_cell_setting triclinic
_symmetry_space_group_name_Hall '-P 1'
_symmetry_space_group_name_H-M 'P -1'
_audit_creation_method SHELXL-97
_cell_angle_alpha 112.0090(10)
_cell_angle_beta 94.9900(10)
_cell_angle_gamma 99.5850(10)
_cell_formula_units_Z 1
_cell_length_a 8.8444(3)
_cell_length_b 9.7581(2)
_cell_length_c 11.9220(3)
_cell_measurement_reflns_used 4250
_cell_measurement_temperature 298(2)
_cell_measurement_theta_max 28.19
_cell_measurement_theta_min 1.87
_cell_volume 927.98(4)
_computing_cell_refinement 'SAINT (Siemens, 1996)'
_computing_data_collection 'SMART (Siemens, 1996)'
_computing_data_reduction SAINT
_computing_molecular_graphics SHELXTL
_computing_publication_material
;
SHELXTL and PLATON (Spek, 1990)
;
_computing_structure_refinement SHELXTL
_computing_structure_solution 'SHELXTL (Sheldrick, 1997)'
_diffrn_ambient_temperature 298(2)
_diffrn_detector_area_resol_mean 8.33
_diffrn_measured_fraction_theta_full .944
_diffrn_measured_fraction_theta_max .944
_diffrn_measurement_device_type
;
Siemens SMART CCD area detector diffractometer
;
_diffrn_measurement_method '\w scan'
_diffrn_radiation_monochromator graphite
_diffrn_radiation_source 'fine-focus sealed tube'
_diffrn_radiation_type MoK\a
_diffrn_radiation_wavelength .71073
_diffrn_reflns_av_R_equivalents .0472
_diffrn_reflns_av_sigmaI/netI .0825
_diffrn_reflns_limit_h_max 11
_diffrn_reflns_limit_h_min -11
_diffrn_reflns_limit_k_max 12
_diffrn_reflns_limit_k_min -12
_diffrn_reflns_limit_l_max 7
_diffrn_reflns_limit_l_min -15
_diffrn_reflns_number 6549
_diffrn_reflns_theta_full 28.19
_diffrn_reflns_theta_max 28.19
_diffrn_reflns_theta_min 1.87
_exptl_absorpt_coefficient_mu .181
_exptl_absorpt_correction_T_max .9409
_exptl_absorpt_correction_T_min .9180
_exptl_absorpt_correction_type empirical
_exptl_absorpt_process_details 'SADABS (Sheldrick, 1996)'
_exptl_crystal_colour Colorless
_exptl_crystal_density_diffrn 1.158
_exptl_crystal_density_method 'not measured'
_exptl_crystal_description Block
_exptl_crystal_F_000 352
_exptl_crystal_size_max .48
_exptl_crystal_size_mid .44
_exptl_crystal_size_min .34
_refine_diff_density_max .247
_refine_diff_density_min -.332
_refine_ls_extinction_method none
_refine_ls_goodness_of_fit_ref .926
_refine_ls_hydrogen_treatment mixed
_refine_ls_matrix_type full
_refine_ls_number_parameters 317
_refine_ls_number_reflns 4299
_refine_ls_number_restraints 6
_refine_ls_restrained_S_all .927
_refine_ls_R_factor_all .0831
_refine_ls_R_factor_gt .0602
_refine_ls_shift/su_max .001
_refine_ls_shift/su_mean <0.001
_refine_ls_structure_factor_coef Fsqd
_refine_ls_weighting_details 'calc w=1/[\s^2^(Fo^2^)+(0.0865P)^2^] where P=(Fo^2^+2Fc^2^)/3'
_refine_ls_weighting_scheme calc
_refine_ls_wR_factor_ref .1622
_reflns_number_gt 2833
_reflns_number_total 4299
_reflns_threshold_expression 'I >2\s(I)'
_cod_data_source_file sk1439.cif
_cod_data_source_block I
_cod_depositor_comments
;
The following automatic conversions were performed:
'_symmetry_cell_setting' value 'Triclinic' changed to 'triclinic'
according to '/home/saulius/struct/CIF-dictionaries/cif_core.dic'
dictionary named 'cif_core.dic' version 2.4.1 from 2010-06-29.

Automatic conversion script
Id: cif_fix_enum 1527 2010-12-29 10:47:43Z saulius 

The following automatic conversions were performed:

'_symmetry_cell_setting' value 'Triclinic' changed to 'triclinic'
according to /home/saulius/struct/CIF-dictionaries/cif_core.dic
dictionary named 'cif_core.dic' version 2.4.1 from
2010-06-29.

'_exptl_absorpt_correction_type' value 'Empirical'
changed to 'empirical' according to
/home/saulius/struct/CIF-dictionaries/cif_core.dic dictionary named
'cif_core.dic' version 2.4.1 from 2010-06-29.

Automatic conversion script
Id: cif_fix_values 1715 2011-07-08 13:25:40Z adriana 
;
_cod_original_sg_symbol_H-M P-1
_cod_database_code 2011825
_cod_database_fobs_code 2011825

loop_
_symmetry_equiv_pos_as_xyz
'x, y, z'
'-x, -y, -z'

loop_
_atom_site_label
_atom_site_fract_x
_atom_site_fract_y
_atom_site_fract_z
_atom_site_U_iso_or_equiv
_atom_site_adp_type
_atom_site_calc_flag
_atom_site_refinement_flags
_atom_site_occupancy
_atom_site_disorder_assembly
_atom_site_disorder_group
_atom_site_type_symbol
S1 .34780(10) -.24800(10) .11870(10) .0680(10) Uani d PD .75 A 1 S
S1' .4510(10) -.1818(9) .0375(5) .0710(10) Uani d PD .25 A 2 S
O1 .7118(2) .3175(2) .39480(10) .0650(10) Uani d . 1 . . O
O2 .5385(2) .2468(2) .49790(10) .0560(10) Uani d . 1 . . O
N1 .7148(2) .6196(2) .48190(10) .0390(10) Uani d . 1 . . N
C1 .6397(2) .2240(2) .4303(2) .0410(10) Uani d . 1 . . C
C2 .6764(2) .0652(2) .3851(2) .0500(10) Uani d . 1 . . C
C3 .5700(2) -.0397(2) .2688(2) .0410(10) Uani d . 1 A . C
C4 .4430(2) -.1461(2) .2632(2) .0530(10) Uani d D 1 . . C
C5 .4740(10) -.1480(10) .0621(8) .0710(10) Uani d PD .75 A 1 C
C5' .370(2) -.224(2) .1490(10) .0680(10) Uani d PD .25 A 2 C
C6 .5868(2) -.0438(2) .1515(2) .0560(10) Uani d D 1 . . C
C7 .8026(2) .6889(2) .6111(2) .0420(10) Uani d . 1 . . C
C8 .7032(2) .6303(2) .6897(2) .0530(10) Uani d . 1 . . C
C9 .7817(3) .6986(3) .8239(2) .0660(10) Uani d . 1 . . C
C10 .8176(3) .8704(3) .8740(2) .0700(10) Uani d . 1 . . C
C11 .9169(3) .9282(3) .7964(2) .0680(10) Uani d . 1 . . C
C12 .8399(2) .8618(2) .6620(2) .0510(10) Uani d . 1 . . C
C13 .7879(2) .6623(2) .3868(2) .0400(10) Uani d . 1 . . C
C14 .9486(2) .6249(2) .3770(2) .0510(10) Uani d . 1 . . C
C15 1.0190(3) .6659(3) .2780(2) .0650(10) Uani d . 1 . . C
C16 .9121(3) .5903(3) .1555(2) .0670(10) Uani d . 1 . . C
C17 .7492(3) .6226(3) .1653(2) .0630(10) Uani d . 1 . . C
C18 .6804(2) .5803(2) .2636(2) .0500(10) Uani d . 1 . . C
H1a .701(3) .507(3) .457(2) .090(10) Uiso d . 1 . . H
H1b .625(2) .656(2) .493(2) .060(10) Uiso d . 1 . . H
H2a .663(3) .022(3) .451(2) .070(10) Uiso d . 1 . . H
H2b .779(3) .070(3) .365(2) .080(10) Uiso d . 1 . . H
H4 .416(3) -.164(3) .332(2) .070(10) Uiso d . 1 . . H
H5 .4658 -.1628 -.0201 .085 Uiso calc PR .75 A 1 H
H5' .2797 -.2972 .1306 .082 Uiso calc PR .25 A 2 H
H6 .668(3) .022(3) .135(2) .090(10) Uiso d . 1 . . H
H7 .898(2) .647(2) .604(2) .050(10) Uiso d . 1 . . H
H8a .690(3) .523(3) .654(2) .070(10) Uiso d . 1 . . H
H8b .600(3) .659(3) .678(2) .080(10) Uiso d . 1 . . H
H9a .714(3) .661(3) .870(2) .080(10) Uiso d . 1 . . H
H9b .878(3) .668(3) .831(2) .080(10) Uiso d . 1 . . H
H10a .869(3) .920(3) .965(3) .090(10) Uiso d . 1 . . H
H10b .714(3) .908(3) .875(2) .100(10) Uiso d . 1 . . H
H11a .938(3) 1.041(4) .833(3) .110(10) Uiso d . 1 . . H
H11b 1.019(3) .896(3) .802(2) .080(10) Uiso d . 1 . . H
H12a .908(3) .900(2) .616(2) .070(10) Uiso d . 1 . . H
H12b .743(2) .897(2) .656(2) .060(10) Uiso d . 1 . . H
H13 .792(2) .772(2) .409(2) .050(10) Uiso d . 1 . . H
H14a 1.018(3) .678(3) .458(2) .070(10) Uiso d . 1 . . H
H14b .938(2) .518(3) .359(2) .060(10) Uiso d . 1 . . H
H15a 1.125(3) .634(3) .269(2) .080(10) Uiso d . 1 . . H
H15b 1.031(3) .772(3) .298(2) .080(10) Uiso d . 1 . . H
H16a .950(3) .621(3) .094(2) .080(10) Uiso d . 1 . . H
H16b .898(3) .471(3) .120(2) .080(10) Uiso d . 1 . . H
H17a .685(3) .568(3) .085(2) .080(10) Uiso d . 1 . . H
H17b .754(3) .726(3) .186(2) .080(10) Uiso d . 1 . . H
H18a .582(2) .606(2) .273(2) .060(10) Uiso d . 1 . . H
H18b .669(3) .470(3) .244(2) .080(10) Uiso d . 1 . . H

loop_
_atom_site_aniso_label
_atom_site_aniso_U_11
_atom_site_aniso_U_22
_atom_site_aniso_U_33
_atom_site_aniso_U_12
_atom_site_aniso_U_13
_atom_site_aniso_U_23
S1 .0730(10) .0530(10) .0580(10) -.0020(10) .0030(10) .0070(10)
S1' .094(2) .072(3) .048(2) .023(2) .018(2) .023(2)
O1 .0830(10) .0420(10) .0740(10) .0120(10) .0280(10) .0240(10)
O2 .0600(10) .0610(10) .0560(10) .0300(10) .0200(10) .0240(10)
N1 .0420(10) .0380(10) .0360(10) .0110(10) .0070(10) .0120(10)
C1 .0460(10) .0360(10) .0370(10) .0120(10) .0010(10) .0100(10)
C2 .0530(10) .0420(10) .0560(10) .0200(10) .0080(10) .0170(10)
C3 .0500(10) .0340(10) .0470(10) .0180(10) .0180(10) .0180(10)
C4 .0680(10) .0420(10) .0500(10) .0070(10) .0220(10) .0180(10)
C5 .094(2) .072(3) .048(2) .023(2) .018(2) .023(2)
C5' .0730(10) .0530(10) .0580(10) -.0020(10) .0030(10) .0070(10)
C6 .0630(10) .0590(10) .0540(10) .0150(10) .0190(10) .0310(10)
C7 .0430(10) .0440(10) .0350(10) .0120(10) .0050(10) .0110(10)
C8 .0650(10) .0490(10) .0420(10) .0070(10) .0070(10) .0180(10)
C9 .077(2) .079(2) .0430(10) .0170(10) .0080(10) .0260(10)
C10 .0710(10) .078(2) .0380(10) .0070(10) .0050(10) .0040(10)
C11 .0630(10) .0680(10) .0480(10) -.0050(10) -.0020(10) .0050(10)
C12 .0520(10) .0440(10) .0460(10) .0020(10) .0050(10) .0100(10)
C13 .0490(10) .0350(10) .0390(10) .0120(10) .0120(10) .0140(10)
C14 .0430(10) .0590(10) .0510(10) .0110(10) .0100(10) .0210(10)
C15 .0590(10) .0700(10) .069(2) .0120(10) .0280(10) .0270(10)
C16 .082(2) .075(2) .0550(10) .0290(10) .0340(10) .0270(10)
C17 .084(2) .073(2) .0440(10) .0370(10) .0210(10) .0260(10)
C18 .0490(10) .0590(10) .0420(10) .0210(10) .0090(10) .0180(10)

loop_
_atom_type_symbol
_atom_type_description
_atom_type_scat_dispersion_real
_atom_type_scat_dispersion_imag
_atom_type_scat_source
C C .0033 .0016 'International Tables Vol C Tables 4.2.6.8 and 6.1.1.4'
H H .0000 .0000 'International Tables Vol C Tables 4.2.6.8 and 6.1.1.4'
N N .0061 .0033 'International Tables Vol C Tables 4.2.6.8 and 6.1.1.4'
O O .0106 .0060 'International Tables Vol C Tables 4.2.6.8 and 6.1.1.4'
S S .1246 .1234 'International Tables Vol C Tables 4.2.6.8 and 6.1.1.4'

loop_
_geom_angle_atom_site_label_1
_geom_angle_atom_site_label_2
_geom_angle_atom_site_label_3
_geom_angle
_geom_angle_publ_flag
C4 S1 C5 91.4(3) no
C6 S1' C5' 87.5(6) no
C7 N1 C13 117.60(10) yes
O2 C1 O1 125.9(2) yes
O2 C1 C2 116.7(2) no
O1 C1 C2 117.4(2) no
C3 C2 C1 110.90(10) no
C4 C3 C6 111.1(2) no
C4 C3 C2 124.0(2) no
C6 C3 C2 125.0(2) no
C5' C4 C3 111.3(6) no
C3 C4 S1 112.6(2) no
C6 C5 S1 111.8(5) no
C4 C5' S1' 116.6(9) no
C5 C6 C3 113.1(4) no
C3 C6 S1' 113.3(3) no
N1 C7 C12 112.10(10) no
N1 C7 C8 107.50(10) no
C12 C7 C8 111.3(2) no
C9 C8 C7 111.1(2) no
C10 C9 C8 110.9(2) no
C9 C10 C11 111.1(2) no
C10 C11 C12 111.7(2) no
C11 C12 C7 110.6(2) no
N1 C13 C18 109.00(10) no
N1 C13 C14 111.70(10) no
C18 C13 C14 110.60(10) no
C13 C14 C15 110.8(2) no
C16 C15 C14 111.6(2) no
C15 C16 C17 111.9(2) no
C18 C17 C16 111.4(2) no
C17 C18 C13 110.6(2) no
C7 N1 H1a 105(2) no
C13 N1 H1a 109.0(10) no
C7 N1 H1b 102.0(10) no
C13 N1 H1b 109.0(10) no
H1a N1 H1b 115(2) no
C3 C2 H2a 109.0(10) no
C1 C2 H2a 110.0(10) no
C3 C2 H2b 105.0(10) no
C1 C2 H2b 110(2) no
H2a C2 H2b 112(2) no
C5' C4 H4 125(2) no
C3 C4 H4 124.0(10) no
S1 C4 H4 124.0(10) no
C6 C5 H5 124.1 no
S1 C5 H5 124.1 no
C4 C5' H5' 121.7 no
S1' C5' H5' 121.7 no
C5 C6 H6 123(2) no
C3 C6 H6 124.0(10) no
S1' C6 H6 122.0(10) no
N1 C7 H7 104.0(10) no
C12 C7 H7 112.0(10) no
C8 C7 H7 110.0(10) no
C9 C8 H8a 113.0(10) no
C7 C8 H8a 105.0(10) no
C9 C8 H8b 113.0(10) no
C7 C8 H8b 105.0(10) no
H8a C8 H8b 110(2) no
C10 C9 H9a 111(2) no
C8 C9 H9a 108.0(10) no
C10 C9 H9b 108(2) no
C8 C9 H9b 110.0(10) no
H9a C9 H9b 109(2) no
C9 C10 H10a 113(2) no
C11 C10 H10a 111(2) no
C9 C10 H10b 109(2) no
C11 C10 H10b 110(2) no
H10a C10 H10b 103(2) no
C10 C11 H11a 109(2) no
C12 C11 H11a 112(2) no
C10 C11 H11b 108.0(10) no
C12 C11 H11b 109.0(10) no
H11a C11 H11b 108(2) no
C11 C12 H12a 109.0(10) no
C7 C12 H12a 112.0(10) no
C11 C12 H12b 109.0(10) no
C7 C12 H12b 109.0(10) no
H12a C12 H12b 108(2) no
N1 C13 H13 108.0(10) no
C18 C13 H13 106.0(10) no
C14 C13 H13 112.0(10) no
C13 C14 H14a 110.0(10) no
C15 C14 H14a 111.0(10) no
C13 C14 H14b 108.0(10) no
C15 C14 H14b 111.0(10) no
H14a C14 H14b 106(2) no
C16 C15 H15a 110.0(10) no
C14 C15 H15a 110.0(10) no
C16 C15 H15b 105.0(10) no
C14 C15 H15b 110.0(10) no
H15a C15 H15b 111(2) no
C15 C16 H16a 113(2) no
C17 C16 H16a 108.0(10) no
C15 C16 H16b 112.0(10) no
C17 C16 H16b 106.0(10) no
H16a C16 H16b 106(2) no
C18 C17 H17a 112.0(10) no
C16 C17 H17a 108.0(10) no
C18 C17 H17b 108.0(10) no
C16 C17 H17b 110(2) no
H17a C17 H17b 108(2) no
C17 C18 H18a 112.0(10) no
C13 C18 H18a 108.0(10) no
C17 C18 H18b 111.0(10) no
C13 C18 H18b 106.0(10) no
H18a C18 H18b 109(2) no

loop_
_geom_bond_atom_site_label_1
_geom_bond_atom_site_label_2
_geom_bond_site_symmetry_2
_geom_bond_distance
_geom_bond_publ_flag
S1 C4 . 1.689(2) yes
S1 C5 . 1.708(8) yes
S1' C6 . 1.704(6) no
S1' C5' . 1.711(8) no
O1 C1 . 1.249(2) yes
O2 C1 . 1.248(2) yes
N1 C7 . 1.506(2) yes
N1 C13 . 1.507(2) yes
C1 C2 . 1.539(2) no
C2 C3 . 1.498(3) no
C3 C4 . 1.375(2) no
C3 C6 . 1.405(3) no
C4 C5' . 1.320(10) no
C5 C6 . 1.352(9) no
C7 C12 . 1.528(2) no
C7 C8 . 1.535(2) no
C8 C9 . 1.530(3) no
C9 C10 . 1.519(3) no
C10 C11 . 1.521(3) no
C11 C12 . 1.528(3) no
C13 C18 . 1.525(2) no
C13 C14 . 1.528(2) no
C14 C15 . 1.529(3) no
C15 C16 . 1.514(3) no
C16 C17 . 1.530(3) no
C17 C18 . 1.522(3) no
N1 H1a . 1.00(3) no
N1 H1b . .92(2) no
C2 H2a . 1.02(2) no
C2 H2b . .96(3) no
C4 H4 . .94(2) no
C5 H5 . .9300 no
C5' H5' . .9300 no
C6 H6 . .97(3) no
C7 H7 . .99(2) no
C8 H8a . .95(3) no
C8 H8b . 1.01(2) no
C9 H9a . .97(2) no
C9 H9b . .95(3) no
C10 H10a . 1.03(3) no
C10 H10b . 1.04(3) no
C11 H11a . 1.00(3) no
C11 H11b . 1.01(2) no
C12 H12a . .97(2) no
C12 H12b . .98(2) no
C13 H13 . .99(2) no
C14 H14a . .99(2) no
C14 H14b . .97(2) no
C15 H15a . 1.04(2) no
C15 H15b . .95(3) no
C16 H16a . .95(3) no
C16 H16b . 1.06(2) no
C17 H17a . .97(2) no
C17 H17b . .94(3) no
C18 H18a . .95(2) no
C18 H18b . .99(3) no

loop_
_geom_hbond_atom_site_label_D
_geom_hbond_atom_site_label_H
_geom_hbond_atom_site_label_A
_geom_hbond_site_symmetry_A
_geom_hbond_distance_DH
_geom_hbond_distance_HA
_geom_hbond_distance_DA
_geom_hbond_angle_DHA
_geom_hbond_publ_flag
N1 H1a O1 1_555 1.01(3) 1.74(3) 2.728(3) 167(2) yes
N1 H1b O2 2_666 .92(2) 1.85(2) 2.758(3) 169(2) yes

loop_
_geom_torsion_atom_site_label_1
_geom_torsion_atom_site_label_2
_geom_torsion_atom_site_label_3
_geom_torsion_atom_site_label_4
_geom_torsion
_geom_torsion_publ_flag
O2 C1 C2 C3 87.8(2) no
O1 C1 C2 C3 -91.3(2) no
C1 C2 C3 C4 -101.4(2) no
C1 C2 C3 C6 79.1(2) no
C6 C3 C4 C5' .0(10) no
C2 C3 C4 C5' -180.0(10) no
C6 C3 C4 S1 .2(2) no
C2 C3 C4 S1 -179.40(10) no
C5 S1 C4 C3 -1.2(5) no
C4 S1 C5 C6 1.9(9) no
C3 C4 C5' S1' 3(2) no
C6 S1' C5' C4 -3(2) no
S1 C5 C6 C3 -2.0(10) no
C4 C3 C6 C5 1.3(7) no
C2 C3 C6 C5 -179.2(7) no
C4 C3 C6 S1' -2.3(4) no
C2 C3 C6 S1' 177.3(4) no
C5' S1' C6 C3 3.0(9) no
C13 N1 C7 C12 56.5(2) no
C13 N1 C7 C8 179.00(10) no
N1 C7 C8 C9 -178.4(2) no
C12 C7 C8 C9 -55.4(2) no
C7 C8 C9 C10 55.7(2) no
C8 C9 C10 C11 -56.1(3) no
C9 C10 C11 C12 56.4(3) no
C10 C11 C12 C7 -55.6(3) no
N1 C7 C12 C11 175.4(2) no
C8 C7 C12 C11 55.0(2) no
C7 N1 C13 C18 -179.90(10) no
C7 N1 C13 C14 57.6(2) no
N1 C13 C14 C15 178.8(2) no
C18 C13 C14 C15 57.2(2) no
C13 C14 C15 C16 -55.1(3) no
C14 C15 C16 C17 53.5(3) no
C15 C16 C17 C18 -54.1(3) no
C16 C17 C18 C13 56.0(2) no
N1 C13 C18 C17 179.10(10) no
C14 C13 C18 C17 -57.8(2) no
